data_4118291
loop_
_publ_author_name
'Patricia C. Tucker'
'Jason Nyffeler'
'Banghao Chen'
'Andrew Ozarowski'
'Ryan Stillwell'
'Susan E. Latturner'

_publ_contact_author_address
;
Department of Chemistry and Biochemisry
Florida State University
Tallahassee, FL 32306-4390
;
_publ_contact_author_email latturne@chem.fsu.edu
_publ_contact_author_fax '850 644 8281'
_publ_contact_author_name 'Susan E. Latturner'
_publ_contact_author_phone '850 644 4074'
_publ_section_title
;
 A Tale of Two Metals: New Cerium Iron Borocarbide Intermetallics Grown
 from Rare-Earth/Transition Metal Eutectic Fluxes
;
_journal_name_full 'Journal of the American Chemical Society'
_journal_page_first 12138
_journal_page_last 12148
_journal_paper_doi 10.1021/ja303370j
_journal_volume 134
_journal_year 2012
_chemical_formula_sum 'C34 Al0.04 B18 Fe12.96 Pr33'
_chemical_formula_weight 5977.85
_chemical_name_common 'praseodymium iron borocarbide'
_chemical_name_systematic
; 
 ? 
;
_space_group_IT_number 229
_symmetry_cell_setting cubic
_symmetry_space_group_name_Hall '-I 4 2 3'
_symmetry_space_group_name_H-M 'I m -3 m'
_atom_sites_solution_hydrogens none
_atom_sites_solution_primary direct
_atom_sites_solution_secondary difmap
_audit_creation_method SHELXL-97
_cell_angle_alpha 90.00
_cell_angle_beta 90.00
_cell_angle_gamma 90.00
_cell_formula_units_Z 2
_cell_length_a 14.3881(9)
_cell_length_b 14.3881(9)
_cell_length_c 14.3881(9)
_cell_measurement_temperature 150(2)
_cell_volume 2978.6(3)
_computing_cell_refinement 'Saint (Bruker, 2008)'
_computing_data_collection 'APEX2 (Bruker, 2008)'
_computing_data_reduction 'Saint (Bruker, 2008)'
_computing_publication_material 'SHELXL-97 (Sheldrick, 1997)'
_computing_structure_refinement 'SHELXL-97 (Sheldrick, 2008)'
_computing_structure_solution 'SHELXS-97 (Sheldrick, 2008)'
_diffrn_ambient_temperature 150(2)
_diffrn_measured_fraction_theta_full 0.998
_diffrn_measured_fraction_theta_max 0.998
_diffrn_measurement_device_type 'Bruker APEX-II CCD area-detector'
_diffrn_measurement_method '\f and \w scans'
_diffrn_radiation_monochromator graphite
_diffrn_radiation_source 'fine-focus sealed tube'
_diffrn_radiation_type MoK\a
_diffrn_radiation_wavelength 0.71073
_diffrn_reflns_av_R_equivalents 0.0426
_diffrn_reflns_av_sigmaI/netI 0.0117
_diffrn_reflns_limit_h_max 18
_diffrn_reflns_limit_h_min -18
_diffrn_reflns_limit_k_max 19
_diffrn_reflns_limit_k_min -19
_diffrn_reflns_limit_l_max 18
_diffrn_reflns_limit_l_min -18
_diffrn_reflns_number 16857
_diffrn_reflns_theta_full 28.20
_diffrn_reflns_theta_max 28.20
_diffrn_reflns_theta_min 2.00
_exptl_absorpt_coefficient_mu 29.440
_exptl_absorpt_correction_T_max 0.413
_exptl_absorpt_correction_T_min 0.186
_exptl_absorpt_correction_type multi-scan
_exptl_absorpt_process_details 'SADABS (Bruker, 2008)'
_exptl_crystal_colour silver
_exptl_crystal_density_diffrn 6.665
_exptl_crystal_description chunk
_exptl_crystal_F_000 5157
_exptl_crystal_size_max 0.06
_exptl_crystal_size_mid 0.05
_exptl_crystal_size_min 0.03
_refine_diff_density_max 0.834
_refine_diff_density_min -1.430
_refine_diff_density_rms 0.159
_refine_ls_extinction_coef 0.000028(6)
_refine_ls_extinction_expression Fc^*^=kFc[1+0.001xFc^2^\l^3^/sin(2\q)]^-1/4^
_refine_ls_extinction_method SHELXL
_refine_ls_goodness_of_fit_ref 1.233
_refine_ls_hydrogen_treatment none
_refine_ls_matrix_type full
_refine_ls_number_parameters 38
_refine_ls_number_reflns 402
_refine_ls_number_restraints 0
_refine_ls_restrained_S_all 1.233
_refine_ls_R_factor_all 0.0137
_refine_ls_R_factor_gt 0.0127
_refine_ls_shift/su_max 0.001
_refine_ls_shift/su_mean 0.000
_refine_ls_structure_factor_coef Fsqd
_refine_ls_weighting_details 'calc w=1/[\s^2^(Fo^2^)+(0.0048P)^2^+35.4783P] where P=(Fo^2^+2Fc^2^)/3'
_refine_ls_weighting_scheme calc
_refine_ls_wR_factor_gt 0.0271
_refine_ls_wR_factor_ref 0.0273
_reflns_number_gt 385
_reflns_number_total 402
_reflns_threshold_expression >2sigma(I)
_cod_data_source_file ja303370j_si_002_5.cif
_cod_data_source_block pr33fe13b18c34new
_cod_database_code 4118291

loop_
_symmetry_equiv_pos_as_xyz
'x, y, z'
'-x, -y, z'
'-x, y, -z'
'x, -y, -z'
'z, x, y'
'z, -x, -y'
'-z, -x, y'
'-z, x, -y'
'y, z, x'
'-y, z, -x'
'y, -z, -x'
'-y, -z, x'
'y, x, -z'
'-y, -x, -z'
'y, -x, z'
'-y, x, z'
'x, z, -y'
'-x, z, y'
'-x, -z, -y'
'x, -z, y'
'z, y, -x'
'z, -y, x'
'-z, y, x'
'-z, -y, -x'
'x+1/2, y+1/2, z+1/2'
'-x+1/2, -y+1/2, z+1/2'
'-x+1/2, y+1/2, -z+1/2'
'x+1/2, -y+1/2, -z+1/2'
'z+1/2, x+1/2, y+1/2'
'z+1/2, -x+1/2, -y+1/2'
'-z+1/2, -x+1/2, y+1/2'
'-z+1/2, x+1/2, -y+1/2'
'y+1/2, z+1/2, x+1/2'
'-y+1/2, z+1/2, -x+1/2'
'y+1/2, -z+1/2, -x+1/2'
'-y+1/2, -z+1/2, x+1/2'
'y+1/2, x+1/2, -z+1/2'
'-y+1/2, -x+1/2, -z+1/2'
'y+1/2, -x+1/2, z+1/2'
'-y+1/2, x+1/2, z+1/2'
'x+1/2, z+1/2, -y+1/2'
'-x+1/2, z+1/2, y+1/2'
'-x+1/2, -z+1/2, -y+1/2'
'x+1/2, -z+1/2, y+1/2'
'z+1/2, y+1/2, -x+1/2'
'z+1/2, -y+1/2, x+1/2'
'-z+1/2, y+1/2, x+1/2'
'-z+1/2, -y+1/2, -x+1/2'
'-x, -y, -z'
'x, y, -z'
'x, -y, z'
'-x, y, z'
'-z, -x, -y'
'-z, x, y'
'z, x, -y'
'z, -x, y'
'-y, -z, -x'
'y, -z, x'
'-y, z, x'
'y, z, -x'
'-y, -x, z'
'y, x, z'
'-y, x, -z'
'y, -x, -z'
'-x, -z, y'
'x, -z, -y'
'x, z, y'
'-x, z, -y'
'-z, -y, x'
'-z, y, -x'
'z, -y, -x'
'z, y, x'
'-x+1/2, -y+1/2, -z+1/2'
'x+1/2, y+1/2, -z+1/2'
'x+1/2, -y+1/2, z+1/2'
'-x+1/2, y+1/2, z+1/2'
'-z+1/2, -x+1/2, -y+1/2'
'-z+1/2, x+1/2, y+1/2'
'z+1/2, x+1/2, -y+1/2'
'z+1/2, -x+1/2, y+1/2'
'-y+1/2, -z+1/2, -x+1/2'
'y+1/2, -z+1/2, x+1/2'
'-y+1/2, z+1/2, x+1/2'
'y+1/2, z+1/2, -x+1/2'
'-y+1/2, -x+1/2, z+1/2'
'y+1/2, x+1/2, z+1/2'
'-y+1/2, x+1/2, -z+1/2'
'y+1/2, -x+1/2, -z+1/2'
'-x+1/2, -z+1/2, y+1/2'
'x+1/2, -z+1/2, -y+1/2'
'x+1/2, z+1/2, y+1/2'
'-x+1/2, z+1/2, -y+1/2'
'-z+1/2, -y+1/2, x+1/2'
'-z+1/2, y+1/2, -x+1/2'
'z+1/2, -y+1/2, -x+1/2'
'z+1/2, y+1/2, x+1/2'

loop_
_atom_site_label
_atom_site_type_symbol
_atom_site_fract_x
_atom_site_fract_y
_atom_site_fract_z
_atom_site_U_iso_or_equiv
_atom_site_adp_type
_atom_site_occupancy
_atom_site_symmetry_multiplicity
_atom_site_calc_flag
_atom_site_refinement_flags
Pr1 Pr 0.126339(13) 0.126339(13) 0.307131(18) 0.00709(10) Uani 1 2 d S
Pr2 Pr 0.2500 0.0000 0.5000 0.00573(13) Uani 1 8 d S
Pr3 Pr 0.5000 0.0000 0.0000 0.00562(16) Uani 1 16 d S
Fe1 Fe 0.12765(5) 0.0000 0.12765(5) 0.0071(2) Uani 1 4 d S
Fe2 Fe 0.0000 0.0000 0.0000 0.0086(12) Uani 0.96(3) 48 d SP
Al2 Al 0.0000 0.0000 0.0000 0.0086(12) Uani 0.04(3) 48 d SP
C1 C 0.0000 0.2248(3) 0.2248(3) 0.0080(13) Uani 1 4 d S
C2 C 0.0000 0.3707(4) 0.3707(4) 0.0107(14) Uani 1 4 d S
C3 C 0.3277(12) 0.0000 0.0000 0.043(4) Uani 1 8 d S
C4 C 0.2500 0.2500 0.2500 0.019(3) Uani 1 12 d S
B1 B 0.0000 0.2970(4) 0.2970(4) 0.0053(14) Uani 1 4 d S
B2 B 0.2119(10) 0.0000 0.0000 0.016(3) Uani 1 8 d S

loop_
_atom_site_aniso_label
_atom_site_aniso_U_11
_atom_site_aniso_U_22
_atom_site_aniso_U_33
_atom_site_aniso_U_23
_atom_site_aniso_U_13
_atom_site_aniso_U_12
Pr1 0.00681(11) 0.00681(11) 0.00765(15) -0.00063(7) -0.00063(7) 0.00130(9)
Pr2 0.0044(2) 0.00641(16) 0.00641(16) 0.000 0.000 0.000
Pr3 0.0078(4) 0.0045(2) 0.0045(2) 0.000 0.000 0.000
Fe1 0.0072(3) 0.0070(5) 0.0072(3) 0.000 0.0002(4) 0.000
Fe2 0.0086(12) 0.0086(12) 0.0086(12) 0.000 0.000 0.000
Al2 0.0086(12) 0.0086(12) 0.0086(12) 0.000 0.000 0.000
C1 0.008(3) 0.008(2) 0.008(2) 0.001(2) 0.000 0.000
C2 0.013(3) 0.010(2) 0.010(2) 0.001(3) 0.000 0.000
C3 0.044(10) 0.042(6) 0.042(6) 0.000 0.000 0.000
C4 0.019(3) 0.019(3) 0.019(3) 0.001(3) 0.001(3) 0.001(3)
B1 0.003(3) 0.006(2) 0.006(2) 0.004(3) 0.000 0.000
B2 0.032(7) 0.008(3) 0.008(3) 0.000 0.000 0.000

loop_
_atom_type_symbol
_atom_type_description
_atom_type_scat_dispersion_real
_atom_type_scat_dispersion_imag
_atom_type_scat_source
C C 0.0033 0.0016 'International Tables Vol C Tables 4.2.6.8 and 6.1.1.4'
B B 0.0013 0.0007 'International Tables Vol C Tables 4.2.6.8 and 6.1.1.4'
Al Al 0.0645 0.0514 'International Tables Vol C Tables 4.2.6.8 and 6.1.1.4'
Fe Fe 0.3463 0.8444 'International Tables Vol C Tables 4.2.6.8 and 6.1.1.4'
Pr Pr -0.2180 2.8214 'International Tables Vol C Tables 4.2.6.8 and 6.1.1.4'

loop_
_geom_angle_atom_site_label_1
_geom_angle_atom_site_label_2
_geom_angle_atom_site_label_3
_geom_angle
_geom_angle_site_symmetry_1
_geom_angle_site_symmetry_3
C3 Pr1 C1 86.76(18) 9 .
C3 Pr1 C1 86.76(18) 9 5
C1 Pr1 C1 123.9(3) . 5
C3 Pr1 C4 168.5(4) 9 .
C1 Pr1 C4 87.83(4) . .
C1 Pr1 C4 87.83(4) 5 .
C3 Pr1 C2 84.7(4) 9 81
C1 Pr1 C2 117.36(13) . 81
C1 Pr1 C2 117.36(13) 5 81
C4 Pr1 C2 106.83(15) . 81
C3 Pr1 B2 34.6(4) 9 9
C1 Pr1 B2 71.83(16) . 9
C1 Pr1 B2 71.83(16) 5 9
C4 Pr1 B2 133.8(2) . 9
C2 Pr1 B2 119.3(3) 81 9
C3 Pr1 B1 98.73(5) 9 5
C1 Pr1 B1 150.02(16) . 5
C1 Pr1 B1 28.65(19) 5 5
C4 Pr1 B1 81.09(3) . 5
C2 Pr1 B1 92.55(11) 81 5
B2 Pr1 B1 96.17(11) 9 5
C3 Pr1 B1 98.74(5) 9 .
C1 Pr1 B1 28.65(19) . .
C1 Pr1 B1 150.02(16) 5 .
C4 Pr1 B1 81.09(3) . .
C2 Pr1 B1 92.55(11) 81 .
B2 Pr1 B1 96.17(11) 9 .
B1 Pr1 B1 162.18(5) 5 .
C3 Pr1 Fe1 72.2(3) 9 9
C1 Pr1 Fe1 38.65(15) . 9
C1 Pr1 Fe1 86.84(15) 5 9
C4 Pr1 Fe1 97.409(8) . 9
C2 Pr1 Fe1 145.73(10) 81 9
B2 Pr1 Fe1 42.3(2) 9 9
B1 Pr1 Fe1 115.25(12) 5 9
B1 Pr1 Fe1 67.29(12) . 9
C3 Pr1 Fe1 72.2(3) 9 .
C1 Pr1 Fe1 86.84(15) . .
C1 Pr1 Fe1 38.65(15) 5 .
C4 Pr1 Fe1 97.409(8) . .
C2 Pr1 Fe1 145.73(10) 81 .
B2 Pr1 Fe1 42.3(2) 9 .
B1 Pr1 Fe1 67.29(12) 5 .
B1 Pr1 Fe1 115.25(12) . .
Fe1 Pr1 Fe1 48.57(3) 9 .
C3 Pr1 Pr1 45.38(4) 9 51
C1 Pr1 Pr1 123.13(12) . 51
C1 Pr1 Pr1 45.450(11) 5 51
C4 Pr1 Pr1 132.232(2) . 51
C2 Pr1 Pr1 90.89(10) 81 51
B2 Pr1 Pr1 51.40(11) 9 51
B1 Pr1 Pr1 53.53(6) 5 51
B1 Pr1 Pr1 143.40(7) . 51
Fe1 Pr1 Pr1 90.344(13) 9 51
Fe1 Pr1 Pr1 54.858(8) . 51
C3 Pr1 Pr1 45.38(4) 9 52
C1 Pr1 Pr1 45.450(11) . 52
C1 Pr1 Pr1 123.13(12) 5 52
C4 Pr1 Pr1 132.232(2) . 52
C2 Pr1 Pr1 90.89(10) 81 52
B2 Pr1 Pr1 51.40(11) 9 52
B1 Pr1 Pr1 143.40(7) 5 52
B1 Pr1 Pr1 53.53(6) . 52
Fe1 Pr1 Pr1 54.857(8) 9 52
Fe1 Pr1 Pr1 90.343(13) . 52
Pr1 Pr1 Pr1 90.0 51 52
C2 Pr2 C2 117.73(18) 34_545 6_556
C2 Pr2 C2 94.0(3) 34_545 81
C2 Pr2 C2 117.73(18) 6_556 81
C2 Pr2 C2 117.73(18) 34_545 5
C2 Pr2 C2 94.0(3) 6_556 5
C2 Pr2 C2 117.73(18) 81 5
C2 Pr2 B1 30.0(2) 34_545 34_545
C2 Pr2 B1 98.85(9) 6_556 34_545
C2 Pr2 B1 124.0(2) 81 34_545
C2 Pr2 B1 98.85(9) 5 34_545
C2 Pr2 B1 98.85(9) 34_545 6_556
C2 Pr2 B1 30.0(2) 6_556 6_556
C2 Pr2 B1 98.85(9) 81 6_556
C2 Pr2 B1 124.0(2) 5 6_556
B1 Pr2 B1 92.91(5) 34_545 6_556
C2 Pr2 B1 124.0(2) 34_545 81
C2 Pr2 B1 98.85(9) 6_556 81
C2 Pr2 B1 30.0(2) 81 81
C2 Pr2 B1 98.85(9) 5 81
B1 Pr2 B1 153.9(2) 34_545 81
B1 Pr2 B1 92.91(5) 6_556 81
C2 Pr2 B1 98.85(9) 34_545 5
C2 Pr2 B1 124.0(2) 6_556 5
C2 Pr2 B1 98.85(9) 81 5
C2 Pr2 B1 30.0(2) 5 5
B1 Pr2 B1 92.91(5) 34_545 5
B1 Pr2 B1 153.9(2) 6_556 5
B1 Pr2 B1 92.91(5) 81 5
C2 Pr2 Pr3 46.99(16) 34_545 9
C2 Pr2 Pr3 133.01(16) 6_556 9
C2 Pr2 Pr3 46.99(16) 81 9
C2 Pr2 Pr3 133.01(16) 5 9
B1 Pr2 Pr3 76.97(12) 34_545 9
B1 Pr2 Pr3 103.03(12) 6_556 9
B1 Pr2 Pr3 76.97(12) 81 9
B1 Pr2 Pr3 103.03(12) 5 9
C2 Pr2 Pr3 133.01(16) 34_545 29_545
C2 Pr2 Pr3 46.99(16) 6_556 29_545
C2 Pr2 Pr3 133.01(16) 81 29_545
C2 Pr2 Pr3 46.99(16) 5 29_545
B1 Pr2 Pr3 103.03(12) 34_545 29_545
B1 Pr2 Pr3 76.97(12) 6_556 29_545
B1 Pr2 Pr3 103.03(12) 81 29_545
B1 Pr2 Pr3 76.97(12) 5 29_545
Pr3 Pr2 Pr3 180.0 9 29_545
C2 Pr2 Pr1 91.76(11) 34_545 .
C2 Pr2 Pr1 149.48(5) 6_556 .
C2 Pr2 Pr1 47.506(5) 81 .
C2 Pr2 Pr1 77.49(14) 5 .
B1 Pr2 Pr1 111.34(8) 34_545 .
B1 Pr2 Pr1 145.56(6) 6_556 .
B1 Pr2 Pr1 54.76(5) 81 .
B1 Pr2 Pr1 52.29(10) 5 .
Pr3 Pr2 Pr1 61.794(4) 9 .
Pr3 Pr2 Pr1 118.206(4) 29_545 .
C2 Pr2 Pr1 149.48(5) 34_545 36
C2 Pr2 Pr1 47.506(5) 6_556 36
C2 Pr2 Pr1 77.49(14) 81 36
C2 Pr2 Pr1 91.76(11) 5 36
B1 Pr2 Pr1 145.56(6) 34_545 36
B1 Pr2 Pr1 54.76(5) 6_556 36
B1 Pr2 Pr1 52.29(10) 81 36
B1 Pr2 Pr1 111.34(8) 5 36
Pr3 Pr2 Pr1 118.205(4) 9 36
Pr3 Pr2 Pr1 61.795(4) 29_545 36
Pr1 Pr2 Pr1 102.909(3) . 36
C3 Pr3 C3 180.0 49_655 .
C3 Pr3 C2 90.0 49_655 73
C3 Pr3 C2 90.0 . 73
C3 Pr3 C2 90.0 49_655 25_544
C3 Pr3 C2 90.0 . 25_544
C2 Pr3 C2 180.0(3) 73 25_544
C3 Pr3 C2 90.0 49_655 74_545
C3 Pr3 C2 90.0 . 74_545
C2 Pr3 C2 90.0 73 74_545
C2 Pr3 C2 90.0 25_544 74_545
C3 Pr3 C2 90.0 49_655 26_554
C3 Pr3 C2 90.0 . 26_554
C2 Pr3 C2 90.0 73 26_554
C2 Pr3 C2 90.0 25_544 26_554
C2 Pr3 C2 180.0(3) 74_545 26_554
C3 Pr3 Pr2 90.0 49_655 81
C3 Pr3 Pr2 90.0 . 81
C2 Pr3 Pr2 45.0 73 81
C2 Pr3 Pr2 135.000(1) 25_544 81
C2 Pr3 Pr2 45.0 74_545 81
C2 Pr3 Pr2 135.0 26_554 81
C3 Pr3 Pr2 90.0 49_655 33_544
C3 Pr3 Pr2 90.0 . 33_544
C2 Pr3 Pr2 135.000(1) 73 33_544
C2 Pr3 Pr2 45.0 25_544 33_544
C2 Pr3 Pr2 135.0 74_545 33_544
C2 Pr3 Pr2 45.0 26_554 33_544
Pr2 Pr3 Pr2 180.0 81 33_544
C3 Pr3 Pr2 90.0 49_655 53_655
C3 Pr3 Pr2 90.0 . 53_655
C2 Pr3 Pr2 135.0 73 53_655
C2 Pr3 Pr2 45.0 25_544 53_655
C2 Pr3 Pr2 45.0 74_545 53_655
C2 Pr3 Pr2 135.0 26_554 53_655
Pr2 Pr3 Pr2 90.0 81 53_655
Pr2 Pr3 Pr2 90.0 33_544 53_655
C3 Pr3 Pr2 90.0 49_655 5
C3 Pr3 Pr2 90.0 . 5
C2 Pr3 Pr2 45.0 73 5
C2 Pr3 Pr2 135.0 25_544 5
C2 Pr3 Pr2 135.0 74_545 5
C2 Pr3 Pr2 45.0 26_554 5
Pr2 Pr3 Pr2 90.0 81 5
Pr2 Pr3 Pr2 90.0 33_544 5
Pr2 Pr3 Pr2 180.0 53_655 5
C3 Pr3 Pr1 42.812(4) 49_655 54_655
C3 Pr3 Pr1 137.188(4) . 54_655
C2 Pr3 Pr1 47.188(4) 73 54_655
C2 Pr3 Pr1 132.812(4) 25_544 54_655
C2 Pr3 Pr1 90.0 74_545 54_655
C2 Pr3 Pr1 90.0 26_554 54_655
Pr2 Pr3 Pr1 61.279(2) 81 54_655
Pr2 Pr3 Pr1 118.721(2) 33_544 54_655
Pr2 Pr3 Pr1 118.721(2) 53_655 54_655
Pr2 Pr3 Pr1 61.279(2) 5 54_655
C3 Pr3 Pr1 137.188(4) 49_655 6
C3 Pr3 Pr1 42.812(4) . 6
C2 Pr3 Pr1 132.812(4) 73 6
C2 Pr3 Pr1 47.188(4) 25_544 6
C2 Pr3 Pr1 90.0 74_545 6
C2 Pr3 Pr1 90.0 26_554 6
Pr2 Pr3 Pr1 118.721(2) 81 6
Pr2 Pr3 Pr1 61.279(2) 33_544 6
Pr2 Pr3 Pr1 61.279(2) 53_655 6
Pr2 Pr3 Pr1 118.721(2) 5 6
Pr1 Pr3 Pr1 180.000(10) 54_655 6
C1 Fe1 B2 101.6(3) 5 9
C1 Fe1 B2 101.6(3) 5 .
B2 Fe1 B2 156.8(6) 9 .
C1 Fe1 Fe2 180.0(2) 5 .
B2 Fe1 Fe2 78.4(3) 9 .
B2 Fe1 Fe2 78.4(3) . .
C1 Fe1 Fe1 120.0 5 58
B2 Fe1 Fe1 53.82(15) 9 58
B2 Fe1 Fe1 112.9(2) . 58
Fe2 Fe1 Fe1 60.0 . 58
C1 Fe1 Fe1 120.0 5 6
B2 Fe1 Fe1 112.9(2) 9 6
B2 Fe1 Fe1 53.82(15) . 6
Fe2 Fe1 Fe1 60.0 . 6
Fe1 Fe1 Fe1 60.0 58 6
C1 Fe1 Fe1 120.0 5 9
B2 Fe1 Fe1 53.82(15) 9 9
B2 Fe1 Fe1 112.9(2) . 9
Fe2 Fe1 Fe1 60.0 . 9
Fe1 Fe1 Fe1 90.0 58 9
Fe1 Fe1 Fe1 120.0 6 9
C1 Fe1 Fe1 120.0 5 5
B2 Fe1 Fe1 112.9(2) 9 5
B2 Fe1 Fe1 53.82(15) . 5
Fe2 Fe1 Fe1 60.0 . 5
Fe1 Fe1 Fe1 120.0 58 5
Fe1 Fe1 Fe1 90.0 6 5
Fe1 Fe1 Fe1 60.0 9 5
C1 Fe1 Pr1 54.972(15) 5 .
B2 Fe1 Pr1 62.9(2) 9 .
B2 Fe1 Pr1 133.30(19) . .
Fe2 Fe1 Pr1 125.028(15) . .
Fe1 Fe1 Pr1 113.752(7) 58 .
Fe1 Fe1 Pr1 170.136(8) 6 .
Fe1 Fe1 Pr1 65.716(14) 9 .
Fe1 Fe1 Pr1 99.857(8) 5 .
C1 Fe1 Pr1 54.972(15) 5 5
B2 Fe1 Pr1 133.30(19) 9 5
B2 Fe1 Pr1 62.9(2) . 5
Fe2 Fe1 Pr1 125.028(15) . 5
Fe1 Fe1 Pr1 170.137(8) 58 5
Fe1 Fe1 Pr1 113.753(7) 6 5
Fe1 Fe1 Pr1 99.856(8) 9 5
Fe1 Fe1 Pr1 65.716(14) 5 5
Pr1 Fe1 Pr1 71.243(18) . 5
C1 Fe1 Pr1 54.972(15) 5 51
B2 Fe1 Pr1 62.9(2) 9 51
B2 Fe1 Pr1 133.30(19) . 51
Fe2 Fe1 Pr1 125.028(15) . 51
Fe1 Fe1 Pr1 65.716(14) 58 51
Fe1 Fe1 Pr1 99.856(8) 6 51
Fe1 Fe1 Pr1 113.753(7) 9 51
Fe1 Fe1 Pr1 170.137(8) 5 51
Pr1 Fe1 Pr1 70.285(16) . 51
Pr1 Fe1 Pr1 109.94(3) 5 51
Fe1 Fe2 Fe1 120.0 . 57
Fe1 Fe2 Fe1 180.00(4) . 49
Fe1 Fe2 Fe1 60.0 57 49
Fe1 Fe2 Fe1 60.0 . 9
Fe1 Fe2 Fe1 180.00(4) 57 9
Fe1 Fe2 Fe1 120.0 49 9
Fe1 Fe2 Fe1 120.0 . 53
Fe1 Fe2 Fe1 60.0 57 53
Fe1 Fe2 Fe1 60.0 49 53
Fe1 Fe2 Fe1 120.0 9 53
Fe1 Fe2 Fe1 60.0 . 5
Fe1 Fe2 Fe1 120.0 57 5
Fe1 Fe2 Fe1 120.0 49 5
Fe1 Fe2 Fe1 60.0 9 5
Fe1 Fe2 Fe1 180.00(4) 53 5
Fe1 Fe2 Fe1 60.0 . 58
Fe1 Fe2 Fe1 90.0 57 58
Fe1 Fe2 Fe1 120.0 49 58
Fe1 Fe2 Fe1 90.0 9 58
Fe1 Fe2 Fe1 60.0 53 58
Fe1 Fe2 Fe1 120.0 5 58
Fe1 Fe2 Fe1 60.0 . 6
Fe1 Fe2 Fe1 60.0 57 6
Fe1 Fe2 Fe1 120.0 49 6
Fe1 Fe2 Fe1 120.0 9 6
Fe1 Fe2 Fe1 90.0 53 6
Fe1 Fe2 Fe1 90.0 5 6
Fe1 Fe2 Fe1 60.0 58 6
Fe1 Fe2 Fe1 120.0 . 54
Fe1 Fe2 Fe1 120.0 57 54
Fe1 Fe2 Fe1 60.0 49 54
Fe1 Fe2 Fe1 60.0 9 54
Fe1 Fe2 Fe1 90.0 53 54
Fe1 Fe2 Fe1 90.0 5 54
Fe1 Fe2 Fe1 120.0 58 54
Fe1 Fe2 Fe1 180.00(4) 6 54
Fe1 Fe2 Fe1 90.0 . 50
Fe1 Fe2 Fe1 60.0 57 50
Fe1 Fe2 Fe1 90.0 49 50
Fe1 Fe2 Fe1 120.0 9 50
Fe1 Fe2 Fe1 120.0 53 50
Fe1 Fe2 Fe1 60.0 5 50
Fe1 Fe2 Fe1 120.0 58 50
Fe1 Fe2 Fe1 60.0 6 50
Fe1 Fe2 Fe1 120.0 54 50
Fe1 Fe2 Fe1 90.0 . 2
Fe1 Fe2 Fe1 120.0 57 2
Fe1 Fe2 Fe1 90.0 49 2
Fe1 Fe2 Fe1 60.0 9 2
Fe1 Fe2 Fe1 60.0 53 2
Fe1 Fe2 Fe1 120.0 5 2
Fe1 Fe2 Fe1 60.0 58 2
Fe1 Fe2 Fe1 120.0 6 2
Fe1 Fe2 Fe1 60.0 54 2
Fe1 Fe2 Fe1 180.00(4) 50 2
Fe1 Fe2 Fe1 120.0 . 10
Fe1 Fe2 Fe1 90.0 57 10
Fe1 Fe2 Fe1 60.0 49 10
Fe1 Fe2 Fe1 90.0 9 10
Fe1 Fe2 Fe1 120.0 53 10
Fe1 Fe2 Fe1 60.0 5 10
Fe1 Fe2 Fe1 180.00(4) 58 10
Fe1 Fe2 Fe1 120.0 6 10
Fe1 Fe2 Fe1 60.0 54 10
Fe1 Fe2 Fe1 60.0 50 10
Fe1 Fe2 Fe1 120.0 2 10
B1 C1 Fe1 180.0(5) . 9
B1 C1 Pr1 93.62(15) . 59
Fe1 C1 Pr1 86.38(15) 9 59
B1 C1 Pr1 93.62(15) . 52
Fe1 C1 Pr1 86.38(15) 9 52
Pr1 C1 Pr1 90.44(2) 59 52
B1 C1 Pr1 93.62(15) . 9
Fe1 C1 Pr1 86.38(15) 9 9
Pr1 C1 Pr1 89.10(2) 59 9
Pr1 C1 Pr1 172.8(3) 52 9
B1 C1 Pr1 93.62(15) . .
Fe1 C1 Pr1 86.38(15) 9 .
Pr1 C1 Pr1 172.8(3) 59 .
Pr1 C1 Pr1 89.10(2) 52 .
Pr1 C1 Pr1 90.44(2) 9 .
B1 C2 Pr2 91.98(16) . 9
B1 C2 Pr2 91.98(16) . 77
Pr2 C2 Pr2 176.0(3) 9 77
B1 C2 Pr3 180.0(5) . 25_455
Pr2 C2 Pr3 88.02(16) 9 25_455
Pr2 C2 Pr3 88.02(16) 77 25_455
B1 C2 Pr1 91.26(15) . 30_455
Pr2 C2 Pr1 89.957(9) 9 30_455
Pr2 C2 Pr1 89.957(9) 77 30_455
Pr3 C2 Pr1 88.74(15) 25_455 30_455
B1 C2 Pr1 91.26(15) . 77
Pr2 C2 Pr1 89.957(9) 9 77
Pr2 C2 Pr1 89.957(9) 77 77
Pr3 C2 Pr1 88.74(15) 25_455 77
Pr1 C2 Pr1 177.5(3) 30_455 77
B2 C3 Pr3 180.0 . .
B2 C3 Pr1 83.4(4) . 6
Pr3 C3 Pr1 96.6(4) . 6
B2 C3 Pr1 83.4(4) . 5
Pr3 C3 Pr1 96.6(4) . 5
Pr1 C3 Pr1 166.8(7) 6 5
B2 C3 Pr1 83.4(4) . 56
Pr3 C3 Pr1 96.6(4) . 56
Pr1 C3 Pr1 89.25(8) 6 56
Pr1 C3 Pr1 89.25(8) 5 56
B2 C3 Pr1 83.4(4) . 55
Pr3 C3 Pr1 96.6(4) . 55
Pr1 C3 Pr1 89.25(8) 6 55
Pr1 C3 Pr1 89.25(8) 5 55
Pr1 C3 Pr1 166.8(7) 56 55
Pr1 C4 Pr1 180.0 81 9
Pr1 C4 Pr1 88.032(8) 81 77
Pr1 C4 Pr1 91.968(8) 9 77
Pr1 C4 Pr1 91.968(8) 81 5
Pr1 C4 Pr1 88.032(8) 9 5
Pr1 C4 Pr1 180.000(6) 77 5
Pr1 C4 Pr1 88.032(8) 81 73
Pr1 C4 Pr1 91.968(8) 9 73
Pr1 C4 Pr1 88.032(8) 77 73
Pr1 C4 Pr1 91.968(8) 5 73
Pr1 C4 Pr1 91.968(8) 81 .
Pr1 C4 Pr1 88.032(8) 9 .
Pr1 C4 Pr1 91.968(8) 77 .
Pr1 C4 Pr1 88.032(8) 5 .
Pr1 C4 Pr1 180.000(6) 73 .
C1 B1 C2 180.0(7) . .
C1 B1 Pr2 121.97(12) . 77
C2 B1 Pr2 58.03(12) . 77
C1 B1 Pr2 121.97(12) . 9
C2 B1 Pr2 58.03(12) . 9
Pr2 B1 Pr2 116.1(2) 77 9
C1 B1 Pr1 57.73(12) . 52
C2 B1 Pr1 122.27(12) . 52
Pr2 B1 Pr1 76.850(6) 77 52
Pr2 B1 Pr1 142.454(6) 9 52
C1 B1 Pr1 57.73(12) . 59
C2 B1 Pr1 122.27(12) . 59
Pr2 B1 Pr1 142.454(6) 77 59
Pr2 B1 Pr1 76.850(6) 9 59
Pr1 B1 Pr1 73.94(12) 52 59
C1 B1 Pr1 57.73(12) . 9
C2 B1 Pr1 122.27(12) . 9
Pr2 B1 Pr1 142.454(6) 77 9
Pr2 B1 Pr1 76.850(6) 9 9
Pr1 B1 Pr1 115.5(2) 52 9
Pr1 B1 Pr1 72.94(11) 59 9
C1 B1 Pr1 57.73(12) . .
C2 B1 Pr1 122.27(12) . .
Pr2 B1 Pr1 76.849(6) 77 .
Pr2 B1 Pr1 142.455(6) 9 .
Pr1 B1 Pr1 72.94(11) 52 .
Pr1 B1 Pr1 115.5(2) 59 .
Pr1 B1 Pr1 73.94(12) 9 .
C3 B2 Fe1 123.4(3) . .
C3 B2 Fe1 123.4(3) . 6
Fe1 B2 Fe1 72.4(3) . 6
C3 B2 Fe1 123.4(3) . 50
Fe1 B2 Fe1 113.2(6) . 50
Fe1 B2 Fe1 72.4(3) 6 50
C3 B2 Fe1 123.4(3) . 5
Fe1 B2 Fe1 72.4(3) . 5
Fe1 B2 Fe1 113.2(6) 6 5
Fe1 B2 Fe1 72.4(3) 50 5
C3 B2 Pr1 61.9(2) . 5
Fe1 B2 Pr1 74.83(5) . 5
Fe1 B2 Pr1 141.25(6) 6 5
Fe1 B2 Pr1 141.25(6) 50 5
Fe1 B2 Pr1 74.82(5) 5 5
C3 B2 Pr1 61.9(2) . 6
Fe1 B2 Pr1 141.25(6) . 6
Fe1 B2 Pr1 74.82(5) 6 6
Fe1 B2 Pr1 74.82(5) 50 6
Fe1 B2 Pr1 141.25(6) 5 6
Pr1 B2 Pr1 123.9(5) 5 6
C3 B2 Pr1 61.9(2) . 56
Fe1 B2 Pr1 74.83(5) . 56
Fe1 B2 Pr1 74.82(5) 6 56
Fe1 B2 Pr1 141.25(6) 50 56
Fe1 B2 Pr1 141.25(6) 5 56
Pr1 B2 Pr1 77.2(2) 5 56
Pr1 B2 Pr1 77.2(2) 6 56
C3 B2 Pr1 61.9(2) . 55
Fe1 B2 Pr1 141.25(6) . 55
Fe1 B2 Pr1 141.25(6) 6 55
Fe1 B2 Pr1 74.82(5) 50 55
Fe1 B2 Pr1 74.82(5) 5 55
Pr1 B2 Pr1 77.2(2) 5 55
Pr1 B2 Pr1 77.2(2) 6 55
Pr1 B2 Pr1 123.9(5) 56 55

loop_
_geom_bond_atom_site_label_1
_geom_bond_atom_site_label_2
_geom_bond_distance
_geom_bond_site_symmetry_2
Pr1 C3 2.588(2) 9
Pr1 C1 2.5912(5) .
Pr1 C1 2.5912(5) 5
Pr1 C4 2.6471(3) .
Pr1 C2 2.7757(4) 81
Pr1 B2 2.913(7) 9
Pr1 B1 3.058(4) 5
Pr1 B1 3.058(4) .
Pr1 Fe1 3.1580(6) 9
Pr1 Fe1 3.1580(6) .
Pr1 Pr1 3.6356(4) 51
Pr1 Pr1 3.6356(4) 52
Pr2 C2 2.5450(3) 34_545
Pr2 C2 2.5450(3) 6_556
Pr2 C2 2.5450(3) 81
Pr2 C2 2.5450(3) 5
Pr2 B1 2.998(4) 34_545
Pr2 B1 2.998(4) 6_556
Pr2 B1 2.998(4) 81
Pr2 B1 2.998(4) 5
Pr2 Pr3 3.5970(2) 9
Pr2 Pr3 3.5970(2) 29_545
Pr2 Pr1 3.7644(3) 36
Pr3 C3 2.479(17) 49_655
Pr3 C3 2.479(17) .
Pr3 C2 2.632(7) 73
Pr3 C2 2.632(7) 25_544
Pr3 C2 2.632(7) 74_545
Pr3 C2 2.632(7) 26_554
Pr3 Pr2 3.5970(2) 81
Pr3 Pr2 3.5970(2) 33_544
Pr3 Pr2 3.5970(2) 53_655
Pr3 Pr2 3.5970(2) 5
Pr3 Pr1 3.7828(4) 54_655
Pr3 Pr1 3.7828(4) 6
Fe1 C1 1.976(7) 5
Fe1 B2 2.200(8) 9
Fe1 B2 2.200(8) .
Fe1 Fe2 2.5974(10) .
Fe1 Fe1 2.5975(10) 58
Fe1 Fe1 2.5975(10) 6
Fe1 Fe1 2.5975(10) 9
Fe1 Fe1 2.5975(10) 5
Fe1 Pr1 3.1581(6) 5
Fe1 Pr1 3.1581(6) 51
Fe2 Fe1 2.5975(10) 57
Fe2 Fe1 2.5975(10) 49
Fe2 Fe1 2.5975(10) 9
Fe2 Fe1 2.5975(10) 53
Fe2 Fe1 2.5975(10) 5
Fe2 Fe1 2.5975(10) 58
Fe2 Fe1 2.5975(10) 6
Fe2 Fe1 2.5975(10) 54
Fe2 Fe1 2.5975(10) 50
Fe2 Fe1 2.5975(10) 2
Fe2 Fe1 2.5975(10) 10
C1 B1 1.469(10) .
C1 Fe1 1.976(7) 9
C1 Pr1 2.5912(5) 59
C1 Pr1 2.5912(5) 52
C1 Pr1 2.5912(5) 9
C2 B1 1.499(10) .
C2 Pr2 2.5450(3) 9
C2 Pr2 2.5450(3) 77
C2 Pr3 2.632(7) 25_455
C2 Pr1 2.7757(4) 30_455
C2 Pr1 2.7757(4) 77
C3 B2 1.67(2) .
C3 Pr1 2.588(2) 6
C3 Pr1 2.588(2) 5
C3 Pr1 2.588(2) 56
C3 Pr1 2.588(2) 55
C4 Pr1 2.6470(3) 81
C4 Pr1 2.6470(3) 9
C4 Pr1 2.6470(3) 77
C4 Pr1 2.6470(3) 5
C4 Pr1 2.6470(3) 73
B1 Pr2 2.998(4) 77
B1 Pr2 2.998(4) 9
B1 Pr1 3.058(4) 52
B1 Pr1 3.058(4) 59
B1 Pr1 3.058(4) 9
B2 Fe1 2.200(8) 6
B2 Fe1 2.200(8) 50
B2 Fe1 2.200(8) 5
B2 Pr1 2.913(7) 5
B2 Pr1 2.913(7) 6
B2 Pr1 2.913(7) 56
B2 Pr1 2.913(7) 55
